data_2015473
loop_
_publ_author_name
'Elemes, Yiannis'
'Muir, Kenneth W.'

_publ_section_title
;Hydrated forms of
 <i>N</i>-[(3<i>R</i>)-3-(4-methyl-3,5-dioxo-1,2,4-triazolidin-1-yl)-2-methylenebutanoyl]-(1<i>S</i>,2<i>R</i>)-bornane-10,2-sultam
 and its enantiomer
;
_journal_coeditor_code DN3017
_journal_issue 8
_journal_name_full 'Acta Crystallographica Section C'
_journal_page_first o458
_journal_page_last o460
_journal_paper_doi 10.1107/S0108270106019524
_journal_volume 62
_journal_year 2006
_chemical_formula_iupac 'C18 H26 N4 O5 S1, 0.3485H2 O'
_chemical_formula_moiety 'C18 H26 N4 O5 S1, 0.3485H2 O'
_chemical_formula_sum 'C18 H26.697 N4 O5.3485 S'
_chemical_formula_weight 416.77
_chemical_name_systematic
;
N-[(3S)-3-(4-methyl-3,5-dioxo-1,2,4-triazolidin-1-yl)-2-methylenebutanoyl]-
(1R,2S)-bornane-10,2-sultam 0.35-hydrate
;
_space_group_IT_number 92
_symmetry_cell_setting tetragonal
_symmetry_space_group_name_Hall 'P 4abw 2nw'
_symmetry_space_group_name_H-M 'P 41 21 2'
_audit_creation_method 'WinGX routine CIF_UPDATE'
_cell_angle_alpha 90
_cell_angle_beta 90
_cell_angle_gamma 90
_cell_formula_units_Z 8
_cell_length_a 12.2794(2)
_cell_length_b 12.2794(2)
_cell_length_c 26.3417(5)
_cell_measurement_reflns_used 5248
_cell_measurement_temperature 100
_cell_measurement_theta_max 30.0
_cell_measurement_theta_min 3.4
_cell_volume 3971.90(12)
_computing_cell_refinement 'HKL Scalepack (Otwinowski & Minor 1997)'
_computing_data_collection 'Collect (Nonius, 2000)'
_computing_data_reduction 'HKL Denzo and Scalepack (Otwinowski & Minor 1997)'
_computing_molecular_graphics 'Ortep-3 for Windows (Farrugia, 1997)'
_computing_publication_material 'WinGX (Farrugia, 1999)'
_computing_structure_refinement 'SHELXL97 (Sheldrick, 1997)'
_computing_structure_solution 'SHELXS97 (Sheldrick, 1997)'
_diffrn_measured_fraction_theta_full 0.994
_diffrn_measured_fraction_theta_max 0.994
_diffrn_measurement_device '95mm CCD camera on \k-goniostat'
_diffrn_measurement_device_type 'Nonius KappaCCD'
_diffrn_measurement_method '\f and \w scans'
_diffrn_radiation_type MoK\a
_diffrn_radiation_wavelength 0.71073
_diffrn_reflns_av_R_equivalents 0.0289
_diffrn_reflns_limit_h_max 17
_diffrn_reflns_limit_h_min -17
_diffrn_reflns_limit_k_max 12
_diffrn_reflns_limit_k_min -12
_diffrn_reflns_limit_l_max 27
_diffrn_reflns_limit_l_min -37
_diffrn_reflns_number 10281
_diffrn_reflns_theta_full 30.02
_diffrn_reflns_theta_max 30.02
_diffrn_reflns_theta_min 3.41
_exptl_absorpt_coefficient_mu 0.203
_exptl_absorpt_correction_type none
_exptl_crystal_colour colourless
_exptl_crystal_density_diffrn 1.394
_exptl_crystal_density_method 'not measured'
_exptl_crystal_description needle
_exptl_crystal_F_000 1771.9
_exptl_crystal_size_max 0.34
_exptl_crystal_size_mid 0.24
_exptl_crystal_size_min 0.24
_refine_diff_density_max 0.33
_refine_diff_density_min -0.30
_refine_ls_abs_structure_details 'Flack (1983), 3379 Friedel pairs'
_refine_ls_abs_structure_Flack -0.04(6)
_refine_ls_extinction_method none
_refine_ls_goodness_of_fit_ref 0.977
_refine_ls_hydrogen_treatment mixed
_refine_ls_matrix_type full
_refine_ls_number_parameters 269
_refine_ls_number_reflns 5761
_refine_ls_number_restraints 0
_refine_ls_restrained_S_all 0.977
_refine_ls_R_factor_gt 0.0377
_refine_ls_shift/su_max 0
_refine_ls_structure_factor_coef Fsqd
_refine_ls_weighting_details 'calc w=1/[\s^2^(Fo^2^)+(0.0510P)^2^+0.6973P] where P=(Fo^2^+2Fc^2^)/3'
_refine_ls_weighting_scheme calc
_refine_ls_wR_factor_ref 0.0935
_reflns_number_gt 4925
_reflns_number_total 5761
_reflns_threshold_expression ' I >2\s(I)'
_cod_data_source_file dn3017.cif
_cod_data_source_block IIb
_cod_depositor_comments
;
 Marking attached hydrogen atoms.

 Antanas Vaitkus,
 2017-11-23
;
_cod_database_code 2015473
_cod_database_fobs_code 2015473

loop_
_symmetry_equiv_pos_as_xyz
'x, y, z'
'x+1/2, -y+1/2, -z+3/4'
'-x, -y, z+1/2'
'-x+1/2, y+1/2, -z+1/4'
'y, x, -z'
'y+1/2, -x+1/2, z+3/4'
'-y+1/2, x+1/2, z+1/4'
'-y, -x, -z+1/2'

loop_
_atom_site_type_symbol
_atom_site_label
_atom_site_fract_x
_atom_site_fract_y
_atom_site_fract_z
_atom_site_U_iso_or_equiv
_atom_site_adp_type
_atom_site_calc_flag
_atom_site_refinement_flags
_atom_site_occupancy
_atom_site_attached_hydrogens
S S1 0.38527(3) 0.07511(3) 0.103784(15) 0.01338(9) Uani d . 1 0
O O1 0.40787(10) 0.18889(10) 0.09908(4) 0.0184(2) Uani d . 1 0
O O2 0.47348(9) 0.00080(10) 0.09299(4) 0.0177(2) Uani d . 1 0
O O3 0.37676(10) -0.05788(10) 0.23180(4) 0.0218(3) Uani d . 1 0
O O4 0.76523(10) -0.16679(11) 0.08385(4) 0.0230(3) Uani d . 1 0
O O5 0.68529(10) -0.21530(10) 0.25216(4) 0.0203(3) Uani d . 1 0
N N1 0.33637(11) 0.04596(11) 0.16285(5) 0.0142(3) Uani d . 1 0
N N2 0.62621(11) -0.08994(11) 0.19168(5) 0.0144(3) Uani d . 1 0
N N3 0.66731(11) -0.06448(12) 0.14220(5) 0.0161(3) Uani d . 1 0
N N4 0.74621(12) -0.21573(12) 0.16868(5) 0.0167(3) Uani d . 1 0
C C1 0.17483(13) 0.02332(13) 0.10865(6) 0.0138(3) Uani d . 1 0
C C2 0.09266(13) -0.06889(14) 0.09953(7) 0.0199(3) Uani d . 1 0
H H2A 0.1269 -0.1412 0.104 0.024 Uiso calc R 1 0
H H2B 0.0605 -0.0644 0.0651 0.024 Uiso calc R 1 0
C C3 0.00588(15) -0.04660(15) 0.14128(7) 0.0242(4) Uani d . 1 0
H H3A -0.0676 -0.0388 0.1263 0.029 Uiso calc R 1 0
H H3B 0.0045 -0.1061 0.1666 0.029 Uiso calc R 1 0
C C4 0.04432(13) 0.06202(14) 0.16570(7) 0.0194(3) Uani d . 1 0
H H4 -0.0148 0.1044 0.1828 0.023 Uiso calc R 1 0
C C5 0.14316(14) 0.03666(14) 0.19997(6) 0.0190(3) Uani d . 1 0
H H5A 0.1256 -0.0199 0.2255 0.023 Uiso calc R 1 0
H H5B 0.1697 0.1028 0.2175 0.023 Uiso calc R 1 0
C C6 0.22687(13) -0.00505(14) 0.16073(6) 0.0150(3) Uani d . 1 0
H H6 0.2343 -0.0859 0.1639 0.018 Uiso calc R 1 0
C C7 0.09856(13) 0.12166(13) 0.12032(6) 0.0167(3) Uani d . 1 0
C C8 0.01985(16) 0.14852(16) 0.07690(7) 0.0251(4) Uani d . 1 0
H H8A -0.0248 0.2115 0.0863 0.038 Uiso calc R 1 0
H H8B -0.0275 0.0857 0.0705 0.038 Uiso calc R 1 0
H H8C 0.0615 0.1655 0.0462 0.038 Uiso calc R 1 0
C C9 0.15605(15) 0.22784(14) 0.13415(7) 0.0212(4) Uani d . 1 0
H H9A 0.1902 0.2587 0.1038 0.032 Uiso calc R 1 0
H H9B 0.212 0.2133 0.1598 0.032 Uiso calc R 1 0
H H9C 0.1028 0.2797 0.1478 0.032 Uiso calc R 1 0
C C10 0.26551(13) 0.03631(14) 0.06993(6) 0.0161(3) Uani d . 1 0
H H10A 0.246 0.0929 0.0448 0.019 Uiso calc R 1 0
H H10B 0.2778 -0.0332 0.0517 0.019 Uiso calc R 1 0
C C11 0.40659(13) 0.01171(13) 0.20213(6) 0.0146(3) Uani d . 1 0
C C12 0.51276(13) 0.07025(13) 0.20754(6) 0.0141(3) Uani d . 1 0
C C13 0.51451(15) 0.17838(14) 0.20345(6) 0.0198(3) Uani d . 1 0
H H13A 0.4489 0.2172 0.1972 0.024 Uiso calc R 1 0
H H13B 0.5813 0.2167 0.2068 0.024 Uiso calc R 1 0
C C14 0.60771(13) 0.00279(13) 0.22633(6) 0.0146(3) Uani d . 1 0
H H14 0.5856 -0.0286 0.2598 0.018 Uiso calc R 1 0
C C15 0.71181(14) 0.06715(15) 0.23541(7) 0.0206(4) Uani d . 1 0
H H15A 0.7696 0.0176 0.2466 0.031 Uiso calc R 1 0
H H15B 0.6989 0.1223 0.2616 0.031 Uiso calc R 1 0
H H15C 0.734 0.103 0.2038 0.031 Uiso calc R 1 0
C C16 0.73065(13) -0.15109(14) 0.12648(6) 0.0168(3) Uani d . 1 0
C C17 0.68562(13) -0.17799(13) 0.20934(6) 0.0147(3) Uani d . 1 0
C C18 0.81322(16) -0.31329(15) 0.17042(7) 0.0252(4) Uani d . 1 0
H H18A 0.8719 -0.3032 0.1952 0.038 Uiso calc R 1 0
H H18B 0.8446 -0.3268 0.1368 0.038 Uiso calc R 1 0
H H18C 0.7683 -0.3756 0.1805 0.038 Uiso calc R 1 0
H H3N 0.6124(16) -0.0387(16) 0.1196(7) 0.020(5) Uiso d . 1 0
O O1W 0.25438(19) 0.25438(19) 0 0.0274(12) Uani d SP 0.593(8) 2
O O2W -0.0894(13) -0.0894(13) 0 0.043(8) Uiso d SP 0.104(8) 2

loop_
_atom_site_aniso_label
_atom_site_aniso_U_11
_atom_site_aniso_U_22
_atom_site_aniso_U_33
_atom_site_aniso_U_12
_atom_site_aniso_U_13
_atom_site_aniso_U_23
S1 0.01218(18) 0.01333(19) 0.01463(17) 0.00008(15) -0.00015(15) -0.00003(15)
O1 0.0205(6) 0.0155(6) 0.0191(6) -0.0032(5) 0.0000(5) 0.0011(5)
O2 0.0151(6) 0.0214(6) 0.0167(5) 0.0038(5) -0.0005(4) -0.0021(5)
O3 0.0194(6) 0.0254(7) 0.0206(6) -0.0038(5) -0.0024(5) 0.0062(5)
O4 0.0208(6) 0.0301(7) 0.0182(6) 0.0049(6) 0.0025(5) -0.0037(5)
O5 0.0205(6) 0.0219(6) 0.0186(6) 0.0024(5) 0.0011(5) 0.0032(5)
N1 0.0122(6) 0.0148(7) 0.0155(6) -0.0016(5) 0.0003(5) 0.0011(5)
N2 0.0150(6) 0.0152(7) 0.0130(6) 0.0013(5) 0.0021(5) -0.0004(5)
N3 0.0156(6) 0.0193(7) 0.0134(6) 0.0024(6) -0.0010(5) 0.0004(6)
N4 0.0142(7) 0.0160(7) 0.0200(7) 0.0026(6) 0.0001(5) -0.0010(6)
C1 0.0120(7) 0.0104(7) 0.0191(8) 0.0001(6) -0.0003(6) -0.0008(6)
C2 0.0167(8) 0.0127(7) 0.0304(9) -0.0032(7) -0.0044(7) -0.0033(7)
C3 0.0168(8) 0.0205(9) 0.0353(10) -0.0058(7) -0.0004(8) 0.0002(8)
C4 0.0138(8) 0.0172(8) 0.0271(9) 0.0010(7) 0.0028(7) -0.0012(7)
C5 0.0151(8) 0.0193(8) 0.0227(8) -0.0026(7) 0.0039(7) 0.0008(7)
C6 0.0120(7) 0.0119(7) 0.0212(8) -0.0021(6) -0.0013(6) -0.0001(6)
C7 0.0142(8) 0.0123(7) 0.0235(8) 0.0014(7) -0.0007(6) -0.0016(6)
C8 0.0196(9) 0.0221(9) 0.0335(10) 0.0050(7) -0.0053(8) 0.0043(8)
C9 0.0221(9) 0.0119(8) 0.0295(9) 0.0005(7) 0.0032(7) -0.0005(7)
C10 0.0146(8) 0.0172(8) 0.0165(8) 0.0013(6) -0.0037(6) -0.0030(6)
C11 0.0146(7) 0.0139(7) 0.0153(7) 0.0017(6) 0.0016(6) -0.0035(6)
C12 0.0127(7) 0.0166(7) 0.0130(7) 0.0007(6) 0.0002(6) -0.0007(6)
C13 0.0175(8) 0.0176(8) 0.0242(9) -0.0007(7) -0.0026(7) -0.0006(7)
C14 0.0152(7) 0.0137(7) 0.0150(7) -0.0005(6) -0.0004(6) -0.0017(6)
C15 0.0158(8) 0.0213(8) 0.0247(8) 0.0023(7) -0.0045(7) -0.0039(7)
C16 0.0118(8) 0.0209(8) 0.0176(8) -0.0013(7) -0.0025(6) -0.0031(7)
C17 0.0100(7) 0.0144(7) 0.0196(8) -0.0011(6) -0.0006(6) -0.0008(6)
C18 0.0253(9) 0.0209(9) 0.0294(9) 0.0114(8) 0.0008(8) -0.0026(7)
O1W 0.0245(14) 0.0245(14) 0.033(2) 0.0033(14) -0.0015(9) 0.0015(9)

loop_
_atom_type_symbol
_atom_type_description
_atom_type_scat_dispersion_real
_atom_type_scat_dispersion_imag
_atom_type_scat_source
C C 0.0033 0.0016 'International Tables Vol C Tables 4.2.6.8 and 6.1.1.4'
H H 0 0 'International Tables Vol C Tables 4.2.6.8 and 6.1.1.4'
N N 0.0061 0.0033 'International Tables Vol C Tables 4.2.6.8 and 6.1.1.4'
O O 0.0106 0.006 'International Tables Vol C Tables 4.2.6.8 and 6.1.1.4'
S S 0.1246 0.1234 'International Tables Vol C Tables 4.2.6.8 and 6.1.1.4'

loop_
_geom_angle_atom_site_label_1
_geom_angle_atom_site_label_2
_geom_angle_atom_site_label_3
_geom_angle
O1 S1 O2 117.04(8)
O1 S1 N1 110.64(7)
O2 S1 N1 108.12(7)
O1 S1 C10 112.18(8)
O2 S1 C10 110.54(8)
N1 S1 C10 96.30(7)
C11 N1 C6 117.08(13)
C11 N1 S1 121.08(11)
C6 N1 S1 111.92(10)
C17 N2 N3 106.89(12)
C17 N2 C14 118.38(13)
N3 N2 C14 116.64(13)
C16 N3 N2 107.65(13)
C16 N3 H3N 117.8(11)
N2 N3 H3N 113.0(12)
C16 N4 C17 110.89(13)
C16 N4 C18 125.30(14)
C17 N4 C18 123.76(14)
C10 C1 C2 117.01(14)
C10 C1 C6 108.37(13)
C2 C1 C6 104.08(13)
C10 C1 C7 119.44(14)
C2 C1 C7 101.97(13)
C6 C1 C7 104.29(13)
C1 C2 C3 102.10(13)
C1 C2 H2A 111.3
C3 C2 H2A 111.3
C1 C2 H2B 111.3
C3 C2 H2B 111.3
H2A C2 H2B 109.2
C4 C3 C2 103.63(14)
C4 C3 H3A 111
C2 C3 H3A 111
C4 C3 H3B 111
C2 C3 H3B 111
H3A C3 H3B 109
C5 C4 C7 102.00(13)
C5 C4 C3 107.92(14)
C7 C4 C3 102.50(14)
C5 C4 H4 114.4
C7 C4 H4 114.4
C3 C4 H4 114.4
C4 C5 C6 101.46(13)
C4 C5 H5A 111.5
C6 C5 H5A 111.5
C4 C5 H5B 111.5
C6 C5 H5B 111.5
H5A C5 H5B 109.3
N1 C6 C5 115.96(13)
N1 C6 C1 108.13(12)
C5 C6 C1 104.05(13)
N1 C6 H6 109.5
C5 C6 H6 109.5
C1 C6 H6 109.5
C9 C7 C8 106.61(14)
C9 C7 C4 114.68(14)
C8 C7 C4 113.92(14)
C9 C7 C1 115.52(13)
C8 C7 C1 113.47(14)
C4 C7 C1 92.53(12)
C7 C8 H8A 109.5
C7 C8 H8B 109.5
H8A C8 H8B 109.5
C7 C8 H8C 109.5
H8A C8 H8C 109.5
H8B C8 H8C 109.5
C7 C9 H9A 109.5
C7 C9 H9B 109.5
H9A C9 H9B 109.5
C7 C9 H9C 109.5
H9A C9 H9C 109.5
H9B C9 H9C 109.5
C1 C10 S1 107.26(11)
C1 C10 H10A 110.3
S1 C10 H10A 110.3
C1 C10 H10B 110.3
S1 C10 H10B 110.3
H10A C10 H10B 108.5
O3 C11 N1 119.82(15)
O3 C11 C12 122.66(15)
N1 C11 C12 117.34(13)
C13 C12 C11 119.04(15)
C13 C12 C14 124.01(15)
C11 C12 C14 116.08(14)
C12 C13 H13A 120
C12 C13 H13B 120
H13A C13 H13B 120
N2 C14 C12 109.77(12)
N2 C14 C15 111.61(14)
C12 C14 C15 114.48(14)
N2 C14 H14 106.9
C12 C14 H14 106.9
C15 C14 H14 106.9
C14 C15 H15A 109.5
C14 C15 H15B 109.5
H15A C15 H15B 109.5
C14 C15 H15C 109.5
H15A C15 H15C 109.5
H15B C15 H15C 109.5
O4 C16 N4 127.21(16)
O4 C16 N3 126.55(16)
N4 C16 N3 106.23(14)
O5 C17 N4 126.36(15)
O5 C17 N2 127.10(15)
N4 C17 N2 106.54(13)
N4 C18 H18A 109.5
N4 C18 H18B 109.5
H18A C18 H18B 109.5
N4 C18 H18C 109.5
H18A C18 H18C 109.5
H18B C18 H18C 109.5

loop_
_geom_bond_atom_site_label_1
_geom_bond_atom_site_label_2
_geom_bond_distance
S1 O1 1.4298(12)
S1 O2 1.4446(12)
S1 N1 1.7057(13)
S1 C10 1.7846(17)
O3 C11 1.215(2)
O4 C16 1.216(2)
O5 C17 1.217(2)
N1 C11 1.411(2)
N1 C6 1.484(2)
N2 C17 1.385(2)
N2 N3 1.4321(18)
N2 C14 1.477(2)
N3 C16 1.381(2)
N3 H3N 0.95(2)
N4 C16 1.379(2)
N4 C17 1.384(2)
N4 C18 1.454(2)
C1 C10 1.519(2)
C1 C2 1.536(2)
C1 C6 1.553(2)
C1 C7 1.559(2)
C2 C3 1.556(3)
C2 H2A 0.99
C2 H2B 0.99
C3 C4 1.554(2)
C3 H3A 0.99
C3 H3B 0.99
C4 C5 1.544(2)
C4 C7 1.552(2)
C4 H4 1
C5 C6 1.545(2)
C5 H5A 0.99
C5 H5B 0.99
C6 H6 1
C7 C9 1.527(2)
C7 C8 1.533(2)
C8 H8A 0.98
C8 H8B 0.98
C8 H8C 0.98
C9 H9A 0.98
C9 H9B 0.98
C9 H9C 0.98
C10 H10A 0.99
C10 H10B 0.99
C11 C12 1.496(2)
C12 C13 1.332(2)
C12 C14 1.514(2)
C13 H13A 0.95
C13 H13B 0.95
C14 C15 1.522(2)
C14 H14 1
C15 H15A 0.98
C15 H15B 0.98
C15 H15C 0.98
C18 H18A 0.98
C18 H18B 0.98
C18 H18C 0.98

loop_
_geom_hbond_atom_site_label_D
_geom_hbond_atom_site_label_H
_geom_hbond_atom_site_label_A
_geom_hbond_distance_DH
_geom_hbond_distance_HA
_geom_hbond_distance_DA
_geom_hbond_angle_DHA
N3 H3N O2 0.95(2) 1.91(2) 2.8263(18) 161.2(17)

loop_
_geom_torsion_atom_site_label_1
_geom_torsion_atom_site_label_2
_geom_torsion_atom_site_label_3
_geom_torsion_atom_site_label_4
_geom_torsion
O1 S1 N1 C11 -93.88(13)
O2 S1 N1 C11 35.49(14)
C10 S1 N1 C11 149.54(13)
O1 S1 N1 C6 121.48(11)
O2 S1 N1 C6 -109.15(11)
C10 S1 N1 C6 4.90(12)
C17 N2 N3 C16 13.86(17)
C14 N2 N3 C16 148.94(14)
C10 C1 C2 C3 -172.41(14)
C6 C1 C2 C3 68.07(15)
C7 C1 C2 C3 -40.18(16)
C1 C2 C3 C4 5.05(17)
C2 C3 C4 C5 -75.39(16)
C2 C3 C4 C7 31.80(17)
C7 C4 C5 C6 -44.34(16)
C3 C4 C5 C6 63.20(16)
C11 N1 C6 C5 76.68(18)
S1 N1 C6 C5 -137.14(12)
C11 N1 C6 C1 -166.99(13)
S1 N1 C6 C1 -20.81(15)
C4 C5 C6 N1 129.61(14)
C4 C5 C6 C1 11.01(16)
C10 C1 C6 N1 29.94(17)
C2 C1 C6 N1 155.16(13)
C7 C1 C6 N1 -98.31(14)
C10 C1 C6 C5 153.77(13)
C2 C1 C6 C5 -81.00(15)
C7 C1 C6 C5 25.52(15)
C5 C4 C7 C9 -61.98(17)
C3 C4 C7 C9 -173.65(14)
C5 C4 C7 C8 174.80(14)
C3 C4 C7 C8 63.13(17)
C5 C4 C7 C1 57.69(14)
C3 C4 C7 C1 -53.98(14)
C10 C1 C7 C9 -52.3(2)
C2 C1 C7 C9 176.92(14)
C6 C1 C7 C9 68.82(17)
C10 C1 C7 C8 71.22(19)
C2 C1 C7 C8 -59.53(17)
C6 C1 C7 C8 -167.63(14)
C10 C1 C7 C4 -171.29(14)
C2 C1 C7 C4 57.96(15)
C6 C1 C7 C4 -50.14(14)
C2 C1 C10 S1 -143.26(13)
C6 C1 C10 S1 -26.06(15)
C7 C1 C10 S1 93.02(15)
O1 S1 C10 C1 -102.49(12)
O2 S1 C10 C1 124.89(11)
N1 S1 C10 C1 12.84(12)
C6 N1 C11 O3 1.1(2)
S1 N1 C11 O3 -141.82(13)
C6 N1 C11 C12 -174.26(13)
S1 N1 C11 C12 42.82(18)
O3 C11 C12 C13 -132.38(18)
N1 C11 C12 C13 42.8(2)
O3 C11 C12 C14 37.4(2)
N1 C11 C12 C14 -147.36(14)
C17 N2 C14 C12 -160.88(14)
N3 N2 C14 C12 69.30(17)
C17 N2 C14 C15 71.11(18)
N3 N2 C14 C15 -58.71(17)
C13 C12 C14 N2 -132.46(16)
C11 C12 C14 N2 58.30(17)
C13 C12 C14 C15 -6.1(2)
C11 C12 C14 C15 -175.29(13)
C17 N4 C16 O4 -173.92(17)
C18 N4 C16 O4 3.7(3)
C17 N4 C16 N3 5.91(18)
C18 N4 C16 N3 -176.52(16)
N2 N3 C16 O4 167.85(16)
N2 N3 C16 N4 -11.98(17)
C16 N4 C17 O5 -177.12(16)
C18 N4 C17 O5 5.3(3)
C16 N4 C17 N2 2.76(18)
C18 N4 C17 N2 -174.86(15)
N3 N2 C17 O5 169.86(16)
C14 N2 C17 O5 35.7(2)
N3 N2 C17 N4 -10.02(16)
C14 N2 C17 N4 -144.17(14)
